data_1547586
loop_
_publ_author_name
'Zhao, Jie'
'Zhao, Xiao-Jing'
'Cao, Pei'
'Liu, Ji-Kai'
'Wu, Bin'

_publ_section_title
;
 Polycyclic Azetidines and Pyrrolidines via Palladium-Catalyzed
 Intramolecular Amination of Unactivated C(sp3)-H Bonds.
;
_journal_issue 18
_journal_name_full 'Organic letters'
_journal_page_first 4880
_journal_page_last 4883
_journal_paper_doi 10.1021/acs.orglett.7b02339
_journal_volume 19
_journal_year 2017
_chemical_formula_moiety 'C15 H18 N2 O3'
_chemical_formula_sum 'C15 H18 N2 O3'
_chemical_formula_weight 274.31
_chemical_name_systematic
; 
 ? 
;
_space_group_IT_number 14
_symmetry_cell_setting monoclinic
_symmetry_space_group_name_Hall '-P 2ybc'
_symmetry_space_group_name_H-M 'P 1 21/c 1'
_atom_sites_solution_hydrogens geom
_atom_sites_solution_primary direct
_atom_sites_solution_secondary difmap
_audit_creation_method SHELXL-97
_cell_angle_alpha 90.00
_cell_angle_beta 107.287(2)
_cell_angle_gamma 90.00
_cell_formula_units_Z 4
_cell_length_a 13.8893(18)
_cell_length_b 8.4698(11)
_cell_length_c 12.0582(16)
_cell_measurement_reflns_used 2742
_cell_measurement_temperature 100(2)
_cell_measurement_theta_max 28.62
_cell_measurement_theta_min 2.85
_cell_volume 1354.4(3)
_computing_cell_refinement 'Bruker SAINT'
_computing_data_collection 'Bruker APEX2'
_computing_data_reduction 'Bruker SAINT'
_computing_molecular_graphics 'Bruker SHELXTL'
_computing_publication_material 'Bruker SHELXTL'
_computing_structure_refinement 'SHELXL-97 (Sheldrick, 2008)'
_computing_structure_solution 'SHELXS-97 (Sheldrick, 2008)'
_diffrn_ambient_temperature 100(2)
_diffrn_measured_fraction_theta_full 0.994
_diffrn_measured_fraction_theta_max 0.994
_diffrn_measurement_device_type 'Bruker APEX-II CCD'
_diffrn_measurement_method '\f and \w scans'
_diffrn_radiation_monochromator graphite
_diffrn_radiation_source 'fine-focus sealed tube'
_diffrn_radiation_type MoK\a
_diffrn_radiation_wavelength 0.71073
_diffrn_reflns_av_R_equivalents 0.0472
_diffrn_reflns_av_sigmaI/netI 0.0457
_diffrn_reflns_limit_h_max 18
_diffrn_reflns_limit_h_min -18
_diffrn_reflns_limit_k_max 11
_diffrn_reflns_limit_k_min -11
_diffrn_reflns_limit_l_max 15
_diffrn_reflns_limit_l_min -16
_diffrn_reflns_number 13443
_diffrn_reflns_theta_full 28.85
_diffrn_reflns_theta_max 28.85
_diffrn_reflns_theta_min 2.85
_exptl_absorpt_coefficient_mu 0.095
_exptl_absorpt_correction_T_max 0.9841
_exptl_absorpt_correction_T_min 0.9658
_exptl_absorpt_correction_type multi-scan
_exptl_absorpt_process_details sadabs
_exptl_crystal_colour colourless
_exptl_crystal_density_diffrn 1.345
_exptl_crystal_density_method 'not measured'
_exptl_crystal_description block
_exptl_crystal_F_000 584
_exptl_crystal_size_max 0.37
_exptl_crystal_size_mid 0.25
_exptl_crystal_size_min 0.17
_refine_diff_density_max 0.406
_refine_diff_density_min -0.239
_refine_diff_density_rms 0.068
_refine_ls_extinction_method none
_refine_ls_goodness_of_fit_ref 1.036
_refine_ls_hydrogen_treatment constr
_refine_ls_matrix_type full
_refine_ls_number_parameters 182
_refine_ls_number_reflns 3530
_refine_ls_number_restraints 0
_refine_ls_restrained_S_all 1.036
_refine_ls_R_factor_all 0.0745
_refine_ls_R_factor_gt 0.0485
_refine_ls_shift/su_max 0.000
_refine_ls_shift/su_mean 0.000
_refine_ls_structure_factor_coef Fsqd
_refine_ls_weighting_details 'calc w=1/[\s^2^(Fo^2^)+(0.0767P)^2^+0.2648P] where P=(Fo^2^+2Fc^2^)/3'
_refine_ls_weighting_scheme calc
_refine_ls_wR_factor_gt 0.1220
_refine_ls_wR_factor_ref 0.1407
_reflns_number_gt 2539
_reflns_number_total 3530
_reflns_threshold_expression >2sigma(I)
_cod_data_source_file ol7b02339_si_004.cif
_cod_data_source_block mo_bw158b_0m
_cod_depositor_comments
;
The following automatic conversions were performed:

'_symmetry_cell_setting' value 'Monoclinic' changed to 'monoclinic'
according to
/home/data/users/saulius/crontab/automatic-downloads/current/ACS/lib/dictionaries/cif_core.dic
dictionary named 'cif_core.dic' version 2.4.2 from 2011-04-26.

Automatic conversion script
Id: cif_fix_values 4973 2017-02-22 13:04:09Z antanas 
;
_cod_original_sg_symbol_H-M 'P 21/c'
_cod_database_code 1547586

loop_
_symmetry_equiv_pos_as_xyz
'x, y, z'
'-x, y+1/2, -z+1/2'
'-x, -y, -z'
'x, -y-1/2, z-1/2'

loop_
_atom_site_label
_atom_site_type_symbol
_atom_site_fract_x
_atom_site_fract_y
_atom_site_fract_z
_atom_site_U_iso_or_equiv
_atom_site_adp_type
_atom_site_occupancy
_atom_site_symmetry_multiplicity
_atom_site_calc_flag
_atom_site_refinement_flags
O1 O 0.32988(8) 1.09644(13) 0.47596(9) 0.0194(3) Uani 1 1 d .
O2 O 0.34805(9) 1.19420(14) 0.65506(10) 0.0237(3) Uani 1 1 d .
O3 O 0.15148(8) 0.99186(13) 0.52918(11) 0.0222(3) Uani 1 1 d .
N1 N 0.27440(9) 0.81056(15) 0.54693(11) 0.0148(3) Uani 1 1 d .
N2 N 0.12674(10) 0.66018(18) 0.35570(13) 0.0246(3) Uani 1 1 d .
C1 C 0.31301(13) 1.2542(2) 0.43048(16) 0.0250(4) Uani 1 1 d .
H1A H 0.2474 1.2920 0.4344 0.037 Uiso 1 1 calc R
H1B H 0.3137 1.2544 0.3495 0.037 Uiso 1 1 calc R
H1C H 0.3664 1.3238 0.4765 0.037 Uiso 1 1 calc R
C2 C 0.34036(11) 1.08286(19) 0.59002(14) 0.0169(3) Uani 1 1 d .
C3 C 0.34978(10) 0.91170(18) 0.62891(13) 0.0152(3) Uani 1 1 d .
C4 C 0.17718(11) 0.85846(19) 0.50876(13) 0.0168(3) Uani 1 1 d .
C5 C 0.09971(11) 0.74896(19) 0.43334(14) 0.0180(3) Uani 1 1 d .
C6 C 0.05333(13) 0.5773(2) 0.28097(16) 0.0299(4) Uani 1 1 d .
H6 H 0.0706 0.5144 0.2244 0.036 Uiso 1 1 calc R
C7 C -0.04648(13) 0.5781(2) 0.28167(17) 0.0317(4) Uani 1 1 d .
H7 H -0.0961 0.5180 0.2267 0.038 Uiso 1 1 calc R
C8 C 0.33629(11) 0.89036(19) 0.74948(13) 0.0184(3) Uani 1 1 d .
H8A H 0.2680 0.9258 0.7479 0.022 Uiso 1 1 calc R
H8B H 0.3861 0.9566 0.8063 0.022 Uiso 1 1 calc R
C9 C 0.35048(13) 0.7171(2) 0.78781(15) 0.0216(3) Uani 1 1 d .
H9A H 0.4232 0.6911 0.8111 0.026 Uiso 1 1 calc R
H9B H 0.3263 0.7024 0.8565 0.026 Uiso 1 1 calc R
C10 C 0.29374(12) 0.6039(2) 0.69179(14) 0.0217(3) Uani 1 1 d .
H10A H 0.2208 0.6080 0.6841 0.026 Uiso 1 1 calc R
H10B H 0.3175 0.4947 0.7131 0.026 Uiso 1 1 calc R
C11 C 0.31008(11) 0.64702(18) 0.57537(14) 0.0185(3) Uani 1 1 d .
H11 H 0.2753 0.5714 0.5126 0.022 Uiso 1 1 calc R
C12 C 0.42299(12) 0.66285(19) 0.58636(14) 0.0197(3) Uani 1 1 d .
H12A H 0.4356 0.6378 0.5117 0.024 Uiso 1 1 calc R
H12B H 0.4637 0.5908 0.6469 0.024 Uiso 1 1 calc R
C13 C 0.44949(11) 0.83713(19) 0.62045(14) 0.0182(3) Uani 1 1 d .
H13A H 0.4731 0.8914 0.5607 0.022 Uiso 1 1 calc R
H13B H 0.5028 0.8440 0.6959 0.022 Uiso 1 1 calc R
C14 C -0.07191(13) 0.6680(2) 0.36379(17) 0.0280(4) Uani 1 1 d .
H14 H -0.1392 0.6686 0.3677 0.034 Uiso 1 1 calc R
C15 C 0.00174(12) 0.7576(2) 0.44074(15) 0.0219(4) Uani 1 1 d .
H15 H -0.0142 0.8230 0.4969 0.026 Uiso 1 1 calc R

loop_
_atom_site_aniso_label
_atom_site_aniso_U_11
_atom_site_aniso_U_22
_atom_site_aniso_U_33
_atom_site_aniso_U_23
_atom_site_aniso_U_13
_atom_site_aniso_U_12
O1 0.0261(6) 0.0150(5) 0.0183(6) 0.0013(4) 0.0084(4) 0.0004(4)
O2 0.0294(6) 0.0170(6) 0.0235(6) -0.0058(5) 0.0059(5) -0.0030(5)
O3 0.0185(5) 0.0175(6) 0.0299(7) -0.0045(5) 0.0062(5) 0.0025(4)
N1 0.0140(6) 0.0137(6) 0.0153(6) -0.0019(5) 0.0021(5) -0.0003(5)
N2 0.0217(7) 0.0276(8) 0.0246(7) -0.0086(6) 0.0070(6) -0.0037(6)
C1 0.0331(9) 0.0171(8) 0.0251(9) 0.0056(7) 0.0092(7) 0.0022(7)
C2 0.0143(6) 0.0180(7) 0.0194(8) -0.0004(6) 0.0063(5) -0.0012(6)
C3 0.0129(6) 0.0156(7) 0.0160(7) -0.0022(6) 0.0027(5) -0.0024(5)
C4 0.0165(7) 0.0169(7) 0.0179(7) -0.0004(6) 0.0066(6) -0.0007(6)
C5 0.0168(7) 0.0176(7) 0.0183(8) 0.0006(6) 0.0034(6) 0.0004(6)
C6 0.0254(8) 0.0362(10) 0.0278(9) -0.0140(8) 0.0073(7) -0.0063(7)
C7 0.0242(8) 0.0359(11) 0.0318(10) -0.0098(8) 0.0035(7) -0.0100(8)
C8 0.0192(7) 0.0198(8) 0.0166(7) -0.0013(6) 0.0058(6) -0.0031(6)
C9 0.0256(8) 0.0219(8) 0.0182(8) 0.0021(6) 0.0077(6) -0.0021(6)
C10 0.0216(8) 0.0185(8) 0.0253(8) 0.0021(6) 0.0073(6) -0.0008(6)
C11 0.0185(7) 0.0138(7) 0.0221(8) -0.0008(6) 0.0045(6) 0.0019(6)
C12 0.0185(7) 0.0200(8) 0.0201(8) -0.0005(6) 0.0048(6) 0.0042(6)
C13 0.0147(7) 0.0219(8) 0.0184(8) 0.0011(6) 0.0056(6) 0.0005(6)
C14 0.0182(8) 0.0295(10) 0.0355(10) -0.0035(8) 0.0069(7) -0.0034(7)
C15 0.0186(7) 0.0211(8) 0.0261(9) -0.0029(7) 0.0068(6) 0.0004(6)

loop_
_atom_type_symbol
_atom_type_description
_atom_type_scat_dispersion_real
_atom_type_scat_dispersion_imag
_atom_type_scat_source
C C 0.0033 0.0016 'International Tables Vol C Tables 4.2.6.8 and 6.1.1.4'
H H 0.0000 0.0000 'International Tables Vol C Tables 4.2.6.8 and 6.1.1.4'
N N 0.0061 0.0033 'International Tables Vol C Tables 4.2.6.8 and 6.1.1.4'
O O 0.0106 0.0060 'International Tables Vol C Tables 4.2.6.8 and 6.1.1.4'

loop_
_geom_angle_atom_site_label_1
_geom_angle_atom_site_label_2
_geom_angle_atom_site_label_3
_geom_angle
C2 O1 C1 115.20(12)
C4 N1 C11 126.33(13)
C4 N1 C3 119.34(12)
C11 N1 C3 105.41(11)
C5 N2 C6 116.67(15)
O1 C1 H1A 109.5
O1 C1 H1B 109.5
H1A C1 H1B 109.5
O1 C1 H1C 109.5
H1A C1 H1C 109.5
H1B C1 H1C 109.5
O2 C2 O1 123.91(15)
O2 C2 C3 124.14(15)
O1 C2 C3 111.78(13)
N1 C3 C2 111.56(12)
N1 C3 C8 107.69(12)
C2 C3 C8 112.49(13)
N1 C3 C13 100.86(12)
C2 C3 C13 111.41(12)
C8 C3 C13 112.19(12)
O3 C4 N1 121.76(14)
O3 C4 C5 119.25(13)
N1 C4 C5 118.88(13)
N2 C5 C15 123.86(14)
N2 C5 C4 118.05(13)
C15 C5 C4 117.78(14)
N2 C6 C7 123.64(17)
N2 C6 H6 118.2
C7 C6 H6 118.2
C14 C7 C6 118.53(16)
C14 C7 H7 120.7
C6 C7 H7 120.7
C3 C8 C9 110.99(13)
C3 C8 H8A 109.4
C9 C8 H8A 109.4
C3 C8 H8B 109.4
C9 C8 H8B 109.4
H8A C8 H8B 108.0
C10 C9 C8 112.37(13)
C10 C9 H9A 109.1
C8 C9 H9A 109.1
C10 C9 H9B 109.1
C8 C9 H9B 109.1
H9A C9 H9B 107.9
C9 C10 C11 111.18(13)
C9 C10 H10A 109.4
C11 C10 H10A 109.4
C9 C10 H10B 109.4
C11 C10 H10B 109.4
H10A C10 H10B 108.0
N1 C11 C10 107.79(13)
N1 C11 C12 101.61(12)
C10 C11 C12 111.49(13)
N1 C11 H11 111.8
C10 C11 H11 111.8
C12 C11 H11 111.8
C11 C12 C13 105.18(12)
C11 C12 H12A 110.7
C13 C12 H12A 110.7
C11 C12 H12B 110.7
C13 C12 H12B 110.7
H12A C12 H12B 108.8
C12 C13 C3 105.02(12)
C12 C13 H13A 110.7
C3 C13 H13A 110.7
C12 C13 H13B 110.7
C3 C13 H13B 110.7
H13A C13 H13B 108.8
C7 C14 C15 119.26(16)
C7 C14 H14 120.4
C15 C14 H14 120.4
C14 C15 C5 118.01(16)
C14 C15 H15 121.0
C5 C15 H15 121.0

loop_
_geom_bond_atom_site_label_1
_geom_bond_atom_site_label_2
_geom_bond_distance
O1 C2 1.3444(19)
O1 C1 1.4370(19)
O2 C2 1.2108(19)
O3 C4 1.2316(19)
N1 C4 1.3529(19)
N1 C11 1.4768(19)
N1 C3 1.4805(18)
N2 C5 1.339(2)
N2 C6 1.341(2)
C1 H1A 0.9800
C1 H1B 0.9800
C1 H1C 0.9800
C2 C3 1.517(2)
C3 C8 1.531(2)
C3 C13 1.553(2)
C4 C5 1.505(2)
C5 C15 1.392(2)
C6 C7 1.389(2)
C6 H6 0.9500
C7 C14 1.376(3)
C7 H7 0.9500
C8 C9 1.533(2)
C8 H8A 0.9900
C8 H8B 0.9900
C9 C10 1.529(2)
C9 H9A 0.9900
C9 H9B 0.9900
C10 C11 1.531(2)
C10 H10A 0.9900
C10 H10B 0.9900
C11 C12 1.540(2)
C11 H11 1.0000
C12 C13 1.547(2)
C12 H12A 0.9900
C12 H12B 0.9900
C13 H13A 0.9900
C13 H13B 0.9900
C14 C15 1.386(2)
C14 H14 0.9500
C15 H15 0.9500

loop_
_geom_torsion_atom_site_label_1
_geom_torsion_atom_site_label_2
_geom_torsion_atom_site_label_3
_geom_torsion_atom_site_label_4
_geom_torsion
C1 O1 C2 O2 -9.0(2)
C1 O1 C2 C3 175.60(12)
C4 N1 C3 C2 -46.56(18)
C11 N1 C3 C2 164.15(12)
C4 N1 C3 C8 77.35(16)
C11 N1 C3 C8 -71.95(14)
C4 N1 C3 C13 -164.95(13)
C11 N1 C3 C13 45.75(14)
O2 C2 C3 N1 139.53(15)
O1 C2 C3 N1 -45.06(16)
O2 C2 C3 C8 18.4(2)
O1 C2 C3 C8 -166.21(12)
O2 C2 C3 C13 -108.60(17)
O1 C2 C3 C13 66.82(16)
C11 N1 C4 O3 151.06(15)
C3 N1 C4 O3 8.7(2)
C11 N1 C4 C5 -32.7(2)
C3 N1 C4 C5 -175.04(13)
C6 N2 C5 C15 0.7(3)
C6 N2 C5 C4 -172.70(16)
O3 C4 C5 N2 139.27(16)
N1 C4 C5 N2 -37.1(2)
O3 C4 C5 C15 -34.6(2)
N1 C4 C5 C15 149.12(15)
C5 N2 C6 C7 -0.8(3)
N2 C6 C7 C14 -0.4(3)
N1 C3 C8 C9 58.92(15)
C2 C3 C8 C9 -177.74(12)
C13 C3 C8 C9 -51.18(16)
C3 C8 C9 C10 -45.95(17)
C8 C9 C10 C11 45.81(18)
C4 N1 C11 C10 -74.70(18)
C3 N1 C11 C10 71.76(14)
C4 N1 C11 C12 168.00(14)
C3 N1 C11 C12 -45.54(14)
C9 C10 C11 N1 -58.74(16)
C9 C10 C11 C12 51.96(17)
N1 C11 C12 C13 26.10(15)
C10 C11 C12 C13 -88.49(15)
C11 C12 C13 C3 0.79(16)
N1 C3 C13 C12 -27.23(15)
C2 C3 C13 C12 -145.73(13)
C8 C3 C13 C12 87.13(15)
C6 C7 C14 C15 1.7(3)
C7 C14 C15 C5 -1.8(3)
N2 C5 C15 C14 0.6(3)
C4 C5 C15 C14 174.00(15)
